data_1010742
loop_
_publ_author_name
'Feitknecht, W'
'Lotmar, W'

_publ_section_title
;
Die Struktur des gruenen basischen Kobaltbromids
;
_journal_coden_ASTM ZEKGAX
_journal_name_full
;
Zeitschrift fuer Kristallographie, Kristallgeometrie, Kristallphysik,
Kristallchemie (-144,1977)
;
_journal_page_first 136
_journal_page_last 141
_journal_volume 91
_journal_year 1935
_chemical_formula_structural '(Co (O H)2)4 (Co Br O H).75'
_chemical_formula_sum 'Br0.75 Co4.75 H8.75 O8.75'
_chemical_name_systematic 'Cobalt bromide hydroxide (4.8/.8/8.8)'
_space_group_IT_number 186
_symmetry_cell_setting hexagonal
_symmetry_Int_Tables_number 186
_symmetry_space_group_name_Hall 'P 6c -2c'
_symmetry_space_group_name_H-M 'P 63 m c'
_cell_angle_alpha 90
_cell_angle_beta 90
_cell_angle_gamma 120
_cell_formula_units_Z 1
_cell_length_a 3.13(1)
_cell_length_b 3.13
_cell_length_c 24.7(1)
_cell_volume 209.6
_exptl_crystal_density_meas 3.18
_cod_original_formula_sum 'H8.75 Br.75 Co4.75 O8.75'
_cod_database_code 1010742

loop_
_symmetry_equiv_pos_as_xyz
x,y,z
-y,x-y,z
y-x,-x,z
-y,-x,z
y-x,y,z
x,x-y,z
-x,-y,1/2+z
y,y-x,1/2+z
x-y,x,1/2+z
y,x,1/2+z
x-y,-y,1/2+z
-x,y-x,1/2+z

loop_
_atom_site_label
_atom_site_fract_x
_atom_site_fract_y
_atom_site_fract_z
? ? ? ?
